data_2213478
loop_
_publ_author_name
'Zhang, Qiu-Yan'
'Li, Yan'
'Jia, Hong-Mei'
'Liu, Bo-Li'

_publ_section_title
;
 1'-(4-Iodobenzyl)spiro[isobenzofuran-1(3<i>H</i>),4'-piperidine]
;
_journal_coeditor_code LX2004
_journal_issue 5
_journal_name_full 'Acta Crystallographica Section E'
_journal_page_first o2418
_journal_page_last o2419
_journal_paper_doi 10.1107/S1600536807015966
_journal_volume 63
_journal_year 2007
_chemical_formula_iupac 'C19 H20 I N O'
_chemical_formula_moiety 'C19 H20 I N O'
_chemical_formula_sum 'C19 H20 I N O'
_chemical_formula_weight 405.26
_chemical_name_systematic
;
1'-(4-Iodobenzyl)spiro[isobenzofuran-1(3<i>H</i>),4'-piperidine]
;
_space_group_IT_number 14
_symmetry_cell_setting monoclinic
_symmetry_space_group_name_Hall '-P 2ybc'
_symmetry_space_group_name_H-M 'P 1 21/c 1'
_atom_sites_solution_hydrogens geom
_atom_sites_solution_primary direct
_atom_sites_solution_secondary difmap
_cell_angle_alpha 90.00
_cell_angle_beta 105.722(3)
_cell_angle_gamma 90.00
_cell_formula_units_Z 4
_cell_length_a 10.1099(6)
_cell_length_b 11.8733(6)
_cell_length_c 14.2620(10)
_cell_measurement_reflns_used 3138
_cell_measurement_temperature 113(2)
_cell_measurement_theta_max 28.7
_cell_measurement_theta_min 2.1
_cell_volume 1647.93(17)
_computing_cell_refinement CrystalClear
_computing_data_collection 'CrystalClear (Rigaku/MSC, 2005)'
_computing_data_reduction CrystalClear
_computing_molecular_graphics 'ORTEP-3 (Farrugia, 1997)'
_computing_publication_material 'CrystalStructure (Rigaku/MSC, 2005)'
_computing_structure_refinement 'SHELXL97 (Sheldrick, 1997)'
_computing_structure_solution 'SHELXS97 (Sheldrick, 1997)'
_diffrn_ambient_temperature 113(2)
_diffrn_detector_area_resol_mean 7.31
_diffrn_measured_fraction_theta_full 0.997
_diffrn_measured_fraction_theta_max 0.997
_diffrn_measurement_device_type 'Rigaku Saturn'
_diffrn_measurement_method \w
_diffrn_radiation_monochromator confocal
_diffrn_radiation_source 'rotating anode'
_diffrn_radiation_type 'Mo K\a'
_diffrn_radiation_wavelength 0.71070
_diffrn_reflns_av_R_equivalents 0.0345
_diffrn_reflns_av_sigmaI/netI 0.0313
_diffrn_reflns_limit_h_max 13
_diffrn_reflns_limit_h_min -13
_diffrn_reflns_limit_k_max 16
_diffrn_reflns_limit_k_min -15
_diffrn_reflns_limit_l_max 19
_diffrn_reflns_limit_l_min -19
_diffrn_reflns_number 15887
_diffrn_reflns_theta_full 28.67
_diffrn_reflns_theta_max 28.67
_diffrn_reflns_theta_min 2.09
_diffrn_standards_number 0
_exptl_absorpt_coefficient_mu 1.945
_exptl_absorpt_correction_T_max 0.7210
_exptl_absorpt_correction_T_min 0.6525
_exptl_absorpt_correction_type multi-scan
_exptl_absorpt_process_details '(Jacobson, 1998)'
_exptl_crystal_colour colourless
_exptl_crystal_density_diffrn 1.633
_exptl_crystal_density_method 'not measured'
_exptl_crystal_description prism
_exptl_crystal_F_000 808
_exptl_crystal_size_max 0.24
_exptl_crystal_size_mid 0.20
_exptl_crystal_size_min 0.18
_refine_diff_density_max 0.445
_refine_diff_density_min -0.812
_refine_ls_extinction_method none
_refine_ls_goodness_of_fit_ref 1.048
_refine_ls_hydrogen_treatment constr
_refine_ls_matrix_type full
_refine_ls_number_parameters 200
_refine_ls_number_reflns 4225
_refine_ls_number_restraints 0
_refine_ls_restrained_S_all 1.048
_refine_ls_R_factor_all 0.0307
_refine_ls_R_factor_gt 0.0242
_refine_ls_shift/su_max 0.000
_refine_ls_shift/su_mean 0.000
_refine_ls_structure_factor_coef Fsqd
_refine_ls_weighting_details 'calc w = 1/[\s^2^(Fo^2^)+(0.0311P)^2^+0.0811P] where P=(Fo^2^+2Fc^2^)/3'
_refine_ls_weighting_scheme calc
_refine_ls_wR_factor_gt 0.0567
_refine_ls_wR_factor_ref 0.0592
_reflns_number_gt 3599
_reflns_number_total 4225
_reflns_threshold_expression I>2\s(I)
_cod_data_source_file lx2004.cif
_cod_data_source_block I
_cod_original_cell_volume 1647.98(17)
_cod_original_sg_symbol_H-M 'P 21/c'
_cod_database_code 2213478
_cod_database_fobs_code 2213478

loop_
_symmetry_equiv_pos_as_xyz
'x, y, z'
'-x, y+1/2, -z+1/2'
'-x, -y, -z'
'x, -y-1/2, z-1/2'

loop_
_atom_site_type_symbol
_atom_site_label
_atom_site_fract_x
_atom_site_fract_y
_atom_site_fract_z
_atom_site_U_iso_or_equiv
_atom_site_adp_type
_atom_site_calc_flag
_atom_site_refinement_flags
_atom_site_occupancy
I I 0.463290(14) 0.584069(11) 0.228124(9) 0.02029(5) Uani d . 1
O O1 1.12953(14) 1.03075(12) 0.77960(10) 0.0192(3) Uani d . 1
N N1 0.81044(18) 0.93273(13) 0.62877(13) 0.0174(4) Uani d . 1
C C1 1.2262(2) 1.06980(16) 0.86721(15) 0.0187(4) Uani d . 1
H H1A 1.1938 1.1404 0.8905 0.022 Uiso calc R 1
H H1B 1.3174 1.0833 0.8561 0.022 Uiso calc R 1
C C2 1.2331(2) 0.97590(16) 0.93930(14) 0.0152(4) Uani d . 1
C C3 1.3267(2) 0.95761(17) 1.02961(14) 0.0185(4) Uani d . 1
H H3 1.3981 1.0101 1.0556 0.022 Uiso calc R 1
C C4 1.3128(2) 0.86068(18) 1.08078(14) 0.0193(4) Uani d . 1
H H4 1.3761 0.8459 1.1421 0.023 Uiso calc R 1
C C5 1.2063(2) 0.78486(17) 1.04254(14) 0.0202(4) Uani d . 1
H H5 1.1979 0.7190 1.0783 0.024 Uiso calc R 1
C C6 1.1122(2) 0.80452(17) 0.95278(14) 0.0187(4) Uani d . 1
H H6 1.0390 0.7534 0.9273 0.022 Uiso calc R 1
C C7 1.1282(2) 0.90079(16) 0.90142(14) 0.0151(4) Uani d . 1
C C8 1.0461(2) 0.94026(17) 0.80175(15) 0.0157(4) Uani d . 1
C C9 0.9051(2) 0.98737(17) 0.80095(15) 0.0183(4) Uani d . 1
H H9A 0.8509 0.9285 0.8230 0.022 Uiso calc R 1
H H9B 0.9165 1.0516 0.8467 0.022 Uiso calc R 1
C C10 0.8283(2) 1.02615(17) 0.69910(15) 0.0210(4) Uani d . 1
H H10A 0.7371 1.0558 0.6999 0.025 Uiso calc R 1
H H10B 0.8801 1.0878 0.6786 0.025 Uiso calc R 1
C C11 0.9456(2) 0.89041(18) 0.62426(15) 0.0183(4) Uani d . 1
H H11A 0.9964 0.9514 0.6018 0.022 Uiso calc R 1
H H11B 0.9326 0.8279 0.5767 0.022 Uiso calc R 1
C C12 1.0291(2) 0.84879(17) 0.72403(14) 0.0173(4) Uani d . 1
H H12A 1.1209 0.8243 0.7198 0.021 Uiso calc R 1
H H12B 0.9826 0.7828 0.7432 0.021 Uiso calc R 1
C C13 0.7325(2) 0.97258(18) 0.53184(16) 0.0238(5) Uani d . 1
H H13A 0.7934 1.0199 0.5043 0.029 Uiso calc R 1
H H13B 0.6557 1.0205 0.5390 0.029 Uiso calc R 1
C C14 0.6748(2) 0.87769(17) 0.46092(15) 0.0177(4) Uani d . 1
C C15 0.7277(2) 0.85267(17) 0.38289(15) 0.0200(4) Uani d . 1
H H15 0.8049 0.8933 0.3750 0.024 Uiso calc R 1
C C16 0.6691(2) 0.76881(17) 0.31596(14) 0.0184(4) Uani d . 1
H H16 0.7070 0.7513 0.2636 0.022 Uiso calc R 1
C C17 0.5549(2) 0.71153(16) 0.32695(14) 0.0157(4) Uani d . 1
C C18 0.5003(2) 0.73494(16) 0.40414(14) 0.0180(4) Uani d . 1
H H18 0.4216 0.6955 0.4109 0.022 Uiso calc R 1
C C19 0.5616(2) 0.81630(17) 0.47119(14) 0.0187(4) Uani d . 1
H H19 0.5262 0.8308 0.5253 0.022 Uiso calc R 1

loop_
_atom_site_aniso_label
_atom_site_aniso_U_11
_atom_site_aniso_U_22
_atom_site_aniso_U_33
_atom_site_aniso_U_12
_atom_site_aniso_U_13
_atom_site_aniso_U_23
I 0.02398(8) 0.01907(8) 0.01495(7) -0.00094(5) 0.00036(5) -0.00001(5)
O1 0.0167(7) 0.0202(8) 0.0188(7) -0.0060(6) 0.0016(6) 0.0034(6)
N1 0.0145(8) 0.0158(9) 0.0187(9) 0.0023(6) -0.0011(7) -0.0015(7)
C1 0.0205(10) 0.0160(10) 0.0181(10) -0.0019(8) 0.0025(8) 0.0006(8)
C2 0.0165(10) 0.0142(9) 0.0159(9) 0.0011(8) 0.0061(8) -0.0016(8)
C3 0.0210(11) 0.0174(10) 0.0163(10) -0.0003(8) 0.0037(8) -0.0045(8)
C4 0.0233(11) 0.0221(11) 0.0115(9) 0.0036(9) 0.0031(8) -0.0012(8)
C5 0.0289(12) 0.0170(10) 0.0171(10) 0.0023(8) 0.0103(9) 0.0022(8)
C6 0.0201(10) 0.0188(10) 0.0179(10) -0.0023(8) 0.0065(8) -0.0020(8)
C7 0.0153(9) 0.0167(10) 0.0140(9) 0.0017(8) 0.0050(8) -0.0022(7)
C8 0.0156(10) 0.0154(10) 0.0162(9) -0.0013(7) 0.0044(8) 0.0011(7)
C9 0.0177(10) 0.0164(10) 0.0206(10) 0.0000(8) 0.0049(8) -0.0043(8)
C10 0.0177(10) 0.0172(10) 0.0254(11) 0.0023(8) 0.0012(9) -0.0037(9)
C11 0.0165(10) 0.0206(10) 0.0162(10) 0.0015(8) 0.0014(8) -0.0010(8)
C12 0.0158(10) 0.0202(10) 0.0149(10) 0.0038(8) 0.0026(8) -0.0011(8)
C13 0.0245(12) 0.0171(11) 0.0232(11) 0.0017(9) -0.0047(9) 0.0009(9)
C14 0.0167(10) 0.0131(9) 0.0183(10) 0.0024(8) -0.0037(8) 0.0038(8)
C15 0.0146(10) 0.0189(10) 0.0243(11) -0.0019(8) 0.0019(8) 0.0060(8)
C16 0.0192(10) 0.0193(10) 0.0174(10) 0.0022(8) 0.0063(8) 0.0054(8)
C17 0.0177(10) 0.0131(9) 0.0139(9) 0.0001(7) 0.0003(8) 0.0017(7)
C18 0.0166(10) 0.0179(10) 0.0197(10) -0.0004(8) 0.0051(8) 0.0028(8)
C19 0.0193(10) 0.0191(10) 0.0171(10) 0.0020(8) 0.0038(8) 0.0005(8)

loop_
_atom_type_symbol
_atom_type_description
_atom_type_scat_dispersion_real
_atom_type_scat_dispersion_imag
_atom_type_scat_source
C C 0.0033 0.0016 'International Tables Vol. C, Tables 4.2.6.8 and 6.1.1.4'
H H 0.0000 0.0000 'International Tables Vol. C, Tables 4.2.6.8 and 6.1.1.4'
N N 0.0061 0.0033 'International Tables Vol. C, Tables 4.2.6.8 and 6.1.1.4'
O O 0.0106 0.0060 'International Tables Vol. C, Tables 4.2.6.8 and 6.1.1.4'
I I -0.4742 1.8119 'International Tables Vol. C, Tables 4.2.6.8 and 6.1.1.4'

loop_
_geom_angle_atom_site_label_1
_geom_angle_atom_site_label_2
_geom_angle_atom_site_label_3
_geom_angle
C1 O1 C8 110.32(15)
C13 N1 C10 109.46(16)
C13 N1 C11 109.59(17)
C10 N1 C11 110.02(16)
O1 C1 C2 104.46(15)
O1 C1 H1A 110.9
C2 C1 H1A 110.9
O1 C1 H1B 110.9
C2 C1 H1B 110.9
H1A C1 H1B 108.9
C7 C2 C3 121.25(18)
C7 C2 C1 108.82(17)
C3 C2 C1 129.91(19)
C4 C3 C2 118.3(2)
C4 C3 H3 120.8
C2 C3 H3 120.8
C3 C4 C5 120.38(19)
C3 C4 H4 119.8
C5 C4 H4 119.8
C6 C5 C4 120.89(19)
C6 C5 H5 119.6
C4 C5 H5 119.6
C7 C6 C5 118.3(2)
C7 C6 H6 120.8
C5 C6 H6 120.8
C2 C7 C6 120.79(19)
C2 C7 C8 109.62(17)
C6 C7 C8 129.57(19)
O1 C8 C7 103.30(16)
O1 C8 C12 108.98(17)
C7 C8 C12 112.73(17)
O1 C8 C9 108.86(16)
C7 C8 C9 113.18(17)
C12 C8 C9 109.50(17)
C10 C9 C8 110.56(17)
C10 C9 H9A 109.5
C8 C9 H9A 109.5
C10 C9 H9B 109.5
C8 C9 H9B 109.5
H9A C9 H9B 108.1
N1 C10 C9 111.04(17)
N1 C10 H10A 109.4
C9 C10 H10A 109.4
N1 C10 H10B 109.4
C9 C10 H10B 109.4
H10A C10 H10B 108.0
N1 C11 C12 110.80(17)
N1 C11 H11A 109.5
C12 C11 H11A 109.5
N1 C11 H11B 109.5
C12 C11 H11B 109.5
H11A C11 H11B 108.1
C11 C12 C8 111.78(17)
C11 C12 H12A 109.3
C8 C12 H12A 109.3
C11 C12 H12B 109.3
C8 C12 H12B 109.3
H12A C12 H12B 107.9
N1 C13 C14 113.44(17)
N1 C13 H13A 108.9
C14 C13 H13A 108.9
N1 C13 H13B 108.9
C14 C13 H13B 108.9
H13A C13 H13B 107.7
C15 C14 C19 118.39(19)
C15 C14 C13 121.96(19)
C19 C14 C13 119.6(2)
C14 C15 C16 121.06(19)
C14 C15 H15 119.5
C16 C15 H15 119.5
C17 C16 C15 119.04(18)
C17 C16 H16 120.5
C15 C16 H16 120.5
C16 C17 C18 120.98(18)
C16 C17 I 120.43(15)
C18 C17 I 118.58(15)
C19 C18 C17 119.27(19)
C19 C18 H18 120.4
C17 C18 H18 120.4
C18 C19 C14 121.23(19)
C18 C19 H19 119.4
C14 C19 H19 119.4

loop_
_geom_bond_atom_site_label_1
_geom_bond_atom_site_label_2
_geom_bond_distance
I C17 2.104(2)
O1 C1 1.439(2)
O1 C8 1.453(2)
N1 C13 1.471(3)
N1 C10 1.473(3)
N1 C11 1.473(3)
C1 C2 1.505(3)
C1 H1A 0.9900
C1 H1B 0.9900
C2 C7 1.379(3)
C2 C3 1.393(3)
C3 C4 1.390(3)
C3 H3 0.9500
C4 C5 1.396(3)
C4 H4 0.9500
C5 C6 1.392(3)
C5 H5 0.9500
C6 C7 1.390(3)
C6 H6 0.9500
C7 C8 1.513(3)
C8 C12 1.528(3)
C8 C9 1.528(3)
C9 C10 1.521(3)
C9 H9A 0.9900
C9 H9B 0.9900
C10 H10A 0.9900
C10 H10B 0.9900
C11 C12 1.527(3)
C11 H11A 0.9900
C11 H11B 0.9900
C12 H12A 0.9900
C12 H12B 0.9900
C13 C14 1.521(3)
C13 H13A 0.9900
C13 H13B 0.9900
C14 C15 1.391(3)
C14 C19 1.398(3)
C15 C16 1.395(3)
C15 H15 0.9500
C16 C17 1.385(3)
C16 H16 0.9500
C17 C18 1.387(3)
C18 C19 1.382(3)
C18 H18 0.9500
C19 H19 0.9500

loop_
_geom_torsion_atom_site_label_1
_geom_torsion_atom_site_label_2
_geom_torsion_atom_site_label_3
_geom_torsion_atom_site_label_4
_geom_torsion
C8 O1 C1 C2 18.6(2)
O1 C1 C2 C7 -11.4(2)
O1 C1 C2 C3 167.0(2)
C7 C2 C3 C4 0.6(3)
C1 C2 C3 C4 -177.6(2)
C2 C3 C4 C5 -0.8(3)
C3 C4 C5 C6 0.1(3)
C4 C5 C6 C7 0.9(3)
C3 C2 C7 C6 0.4(3)
C1 C2 C7 C6 178.92(18)
C3 C2 C7 C8 -178.26(18)
C1 C2 C7 C8 0.3(2)
C5 C6 C7 C2 -1.1(3)
C5 C6 C7 C8 177.17(19)
C1 O1 C8 C7 -18.3(2)
C1 O1 C8 C12 -138.34(17)
C1 O1 C8 C9 102.29(18)
C2 C7 C8 O1 10.7(2)
C6 C7 C8 O1 -167.75(19)
C2 C7 C8 C12 128.19(18)
C6 C7 C8 C12 -50.3(3)
C2 C7 C8 C9 -106.85(19)
C6 C7 C8 C9 74.7(3)
O1 C8 C9 C10 65.4(2)
C7 C8 C9 C10 179.63(16)
C12 C8 C9 C10 -53.7(2)
C13 N1 C10 C9 178.40(18)
C11 N1 C10 C9 -61.1(2)
C8 C9 C10 N1 58.7(2)
C13 N1 C11 C12 179.80(16)
C10 N1 C11 C12 59.4(2)
N1 C11 C12 C8 -56.2(2)
O1 C8 C12 C11 -66.1(2)
C7 C8 C12 C11 179.81(16)
C9 C8 C12 C11 52.9(2)
C10 N1 C13 C14 -164.14(18)
C11 N1 C13 C14 75.1(2)
N1 C13 C14 C15 -108.6(2)
N1 C13 C14 C19 74.2(2)
C19 C14 C15 C16 0.3(3)
C13 C14 C15 C16 -176.90(18)
C14 C15 C16 C17 1.2(3)
C15 C16 C17 C18 -1.2(3)
C15 C16 C17 I -179.81(14)
C16 C17 C18 C19 -0.4(3)
I C17 C18 C19 178.24(14)
C17 C18 C19 C14 2.0(3)
C15 C14 C19 C18 -2.0(3)
C13 C14 C19 C18 175.32(18)

loop_
_cod_related_entry_id
_cod_related_entry_database
_cod_related_entry_code
1 ChemSpider 21124639
